data_4337694
loop_
_publ_author_name
'Schulz, Axel'
'Villinger, Alexander'
'Westenkirchner, Andrea'

_publ_section_title
;
 The Reactivity of Silylated Amino(dichloro)phosphanes in the Presence of
 Silver Salts.
;
_journal_issue 6
_journal_name_full 'Inorganic chemistry'
_journal_page_first 3183
_journal_page_last 3193
_journal_paper_doi 10.1021/ic500054w
_journal_volume 53
_journal_year 2014
_chemical_formula_moiety 'C11 H30 Cl4 Ga N2 P Si4, C H2 Cl2'
_chemical_formula_sum 'C12 H32 Cl6 Ga N2 P Si4'
_chemical_formula_weight 630.15
_chemical_name_systematic
;
 ?
;
_space_group_IT_number 33
_symmetry_cell_setting orthorhombic
_symmetry_Int_Tables_number 33
_symmetry_space_group_name_Hall 'P 2c -2n'
_symmetry_space_group_name_H-M 'P n a 21'
_atom_sites_solution_hydrogens geom
_atom_sites_solution_primary direct
_atom_sites_solution_secondary difmap
_audit_creation_method SHELXL-97
_cell_angle_alpha 90.00
_cell_angle_beta 90.00
_cell_angle_gamma 90.00
_cell_formula_units_Z 8
_cell_length_a 28.7479(11)
_cell_length_b 13.1009(4)
_cell_length_c 15.2495(6)
_cell_measurement_reflns_used 5217
_cell_measurement_temperature 173(2)
_cell_measurement_theta_max 42.002
_cell_measurement_theta_min 4.337
_cell_volume 5743.3(4)
_computing_cell_refinement 'Bruker Apex V7.51A'
_computing_data_collection 'Bruker Apex V7.51A'
_computing_data_reduction 'Bruker SAINT'
_computing_molecular_graphics 'ORTEP-3v2.01 (Farrugia, 1997)'
_computing_publication_material SHELXL-97
_computing_structure_refinement 'SHELXL-97 (Sheldrick, 1997)'
_computing_structure_solution 'SHELXS-97 (Sheldrick, 1997)'
_diffrn_ambient_temperature 173(2)
_diffrn_measured_fraction_theta_full 0.995
_diffrn_measured_fraction_theta_max 0.995
_diffrn_measurement_device_type 'Bruker Apex Kappa II-CCD-diffractometer'
_diffrn_measurement_method 'phi and omega scans'
_diffrn_radiation_monochromator graphite
_diffrn_radiation_source 'sealed tube'
_diffrn_radiation_type MoK\a
_diffrn_radiation_wavelength 0.71073
_diffrn_reflns_av_R_equivalents 0.0957
_diffrn_reflns_av_sigmaI/netI 0.0973
_diffrn_reflns_limit_h_max 35
_diffrn_reflns_limit_h_min -35
_diffrn_reflns_limit_k_max 15
_diffrn_reflns_limit_k_min -13
_diffrn_reflns_limit_l_max 18
_diffrn_reflns_limit_l_min -18
_diffrn_reflns_number 52470
_diffrn_reflns_theta_full 25.77
_diffrn_reflns_theta_max 25.77
_diffrn_reflns_theta_min 1.42
_exptl_absorpt_coefficient_mu 1.743
_exptl_absorpt_correction_T_max 0.9026
_exptl_absorpt_correction_T_min 0.5280
_exptl_absorpt_correction_type multi-scan
_exptl_absorpt_process_details '(SADABS; Sheldrick, 2004)'
_exptl_crystal_colour yellow
_exptl_crystal_density_diffrn 1.458
_exptl_crystal_density_method 'not measured'
_exptl_crystal_description block
_exptl_crystal_F_000 2576
_exptl_crystal_size_max 0.42
_exptl_crystal_size_mid 0.12
_exptl_crystal_size_min 0.06
_refine_diff_density_max 0.627
_refine_diff_density_min -0.415
_refine_diff_density_rms 0.083
_refine_ls_abs_structure_details 'Flack H D (1983), Acta Cryst. A39, 876-881'
_refine_ls_abs_structure_Flack -0.001(10)
_refine_ls_extinction_method none
_refine_ls_goodness_of_fit_ref 1.011
_refine_ls_hydrogen_treatment constr
_refine_ls_matrix_type full
_refine_ls_number_parameters 515
_refine_ls_number_reflns 10837
_refine_ls_number_restraints 7
_refine_ls_restrained_S_all 1.011
_refine_ls_R_factor_all 0.0938
_refine_ls_R_factor_gt 0.0496
_refine_ls_shift/su_max 0.001
_refine_ls_shift/su_mean 0.000
_refine_ls_structure_factor_coef Fsqd
_refine_ls_weighting_details 'calc w=1/[\s^2^(Fo^2^)+(0.0243P)^2^+0.7665P] where P=(Fo^2^+2Fc^2^)/3'
_refine_ls_weighting_scheme calc
_refine_ls_wR_factor_gt 0.0763
_refine_ls_wR_factor_ref 0.0893
_reflns_number_gt 7500
_reflns_number_total 10837
_reflns_threshold_expression >2\s(I)
_cod_data_source_file ic500054w_si_002.cif
_cod_data_source_block is_aw211
_cod_database_code 4337694

loop_
_symmetry_equiv_pos_as_xyz
'x, y, z'
'-x, -y, z+1/2'
'x+1/2, -y+1/2, z'
'-x+1/2, y+1/2, z+1/2'

loop_
_atom_site_label
_atom_site_type_symbol
_atom_site_fract_x
_atom_site_fract_y
_atom_site_fract_z
_atom_site_U_iso_or_equiv
_atom_site_adp_type
_atom_site_occupancy
_atom_site_symmetry_multiplicity
_atom_site_calc_flag
_atom_site_refinement_flags
_atom_site_disorder_assembly
_atom_site_disorder_group
P1 P 0.41878(5) 0.66353(11) 0.57547(9) 0.0270(4) Uani 1 1 d . . .
Cl1 Cl 0.37858(5) 0.75962(13) 0.66066(9) 0.0432(4) Uani 1 1 d . . .
Ga1 Ga 0.55148(2) 0.74975(5) 0.72816(4) 0.02902(15) Uani 1 1 d . . .
Cl2 Cl 0.52252(6) 0.79128(14) 0.85386(9) 0.0532(5) Uani 1 1 d . . .
Cl3 Cl 0.59070(6) 0.61054(12) 0.73863(12) 0.0539(5) Uani 1 1 d . . .
Cl4 Cl 0.59082(5) 0.87641(12) 0.67525(9) 0.0391(4) Uani 1 1 d . . .
Si1 Si 0.49524(5) 0.80556(11) 0.54241(9) 0.0199(3) Uani 1 1 d . . .
Si2 Si 0.41445(5) 0.76045(12) 0.40283(9) 0.0265(4) Uani 1 1 d . . .
Si3 Si 0.47758(6) 0.97576(12) 0.58811(11) 0.0319(4) Uani 1 1 d . . .
Si4 Si 0.56092(5) 0.76567(13) 0.45111(10) 0.0304(4) Uani 1 1 d . . .
N1 N 0.50063(14) 0.7289(3) 0.6433(3) 0.0214(10) Uani 1 1 d . . .
N2 N 0.44417(14) 0.7429(3) 0.5050(2) 0.0203(10) Uani 1 1 d . . .
C1 C 0.46729(18) 0.6655(4) 0.6564(3) 0.0268(13) Uani 1 1 d . . .
C2 C 0.46410(18) 0.5928(4) 0.7320(4) 0.0369(14) Uani 1 1 d . . .
H2A H 0.4771 0.5266 0.7148 0.055 Uiso 1 1 calc R . .
H2B H 0.4314 0.5842 0.7488 0.055 Uiso 1 1 calc R . .
H2C H 0.4817 0.6201 0.7818 0.055 Uiso 1 1 calc R . .
C3 C 0.3531(2) 0.7960(5) 0.4255(4) 0.0452(17) Uani 1 1 d . . .
H3A H 0.3375 0.7394 0.4555 0.068 Uiso 1 1 calc R . .
H3B H 0.3371 0.8105 0.3702 0.068 Uiso 1 1 calc R . .
H3C H 0.3524 0.8568 0.4629 0.068 Uiso 1 1 calc R . .
C4 C 0.4135(2) 0.6374(4) 0.3425(3) 0.0393(16) Uani 1 1 d . . .
H4A H 0.4453 0.6177 0.3271 0.059 Uiso 1 1 calc R . .
H4B H 0.3950 0.6450 0.2889 0.059 Uiso 1 1 calc R . .
H4C H 0.3996 0.5845 0.3797 0.059 Uiso 1 1 calc R . .
C5 C 0.4444(2) 0.8648(4) 0.3414(3) 0.0408(17) Uani 1 1 d . . .
H5A H 0.4710 0.8894 0.3755 0.061 Uiso 1 1 calc R . .
H5B H 0.4226 0.9212 0.3316 0.061 Uiso 1 1 calc R . .
H5C H 0.4552 0.8387 0.2847 0.061 Uiso 1 1 calc R . .
C6 C 0.4690(2) 0.9816(5) 0.7087(4) 0.0508(19) Uani 1 1 d . . .
H6A H 0.4990 0.9729 0.7383 0.076 Uiso 1 1 calc R . .
H6B H 0.4477 0.9271 0.7269 0.076 Uiso 1 1 calc R . .
H6C H 0.4557 1.0480 0.7246 0.076 Uiso 1 1 calc R . .
C7 C 0.4215(2) 1.0155(5) 0.5361(4) 0.0470(18) Uani 1 1 d . . .
H7A H 0.4133 1.0843 0.5559 0.070 Uiso 1 1 calc R . .
H7B H 0.3969 0.9676 0.5529 0.070 Uiso 1 1 calc R . .
H7C H 0.4250 1.0154 0.4721 0.070 Uiso 1 1 calc R . .
C8 C 0.5234(2) 1.0672(4) 0.5544(5) 0.0534(19) Uani 1 1 d . . .
H8A H 0.5152 1.1357 0.5750 0.080 Uiso 1 1 calc R . .
H8B H 0.5259 1.0675 0.4903 0.080 Uiso 1 1 calc R . .
H8C H 0.5532 1.0466 0.5801 0.080 Uiso 1 1 calc R . .
C9 C 0.6005(2) 0.6744(5) 0.5078(4) 0.054(2) Uani 1 1 d . . .
H9A H 0.5827 0.6146 0.5269 0.080 Uiso 1 1 calc R . .
H9B H 0.6144 0.7077 0.5590 0.080 Uiso 1 1 calc R . .
H9C H 0.6251 0.6529 0.4674 0.080 Uiso 1 1 calc R . .
C10 C 0.5424(2) 0.7024(5) 0.3476(4) 0.0492(18) Uani 1 1 d . . .
H10A H 0.5246 0.7507 0.3119 0.074 Uiso 1 1 calc R . .
H10B H 0.5230 0.6431 0.3614 0.074 Uiso 1 1 calc R . .
H10C H 0.5700 0.6800 0.3149 0.074 Uiso 1 1 calc R . .
C11 C 0.5928(2) 0.8854(5) 0.4241(4) 0.058(2) Uani 1 1 d . . .
H11A H 0.6206 0.8689 0.3895 0.087 Uiso 1 1 calc R . .
H11B H 0.6022 0.9196 0.4785 0.087 Uiso 1 1 calc R . .
H11C H 0.5725 0.9307 0.3901 0.087 Uiso 1 1 calc R . .
P2 P 0.32422(5) 0.90043(12) 0.07260(9) 0.0287(4) Uani 1 1 d . . .
N3 N 0.24295(15) 0.8431(3) 0.1470(3) 0.0235(11) Uani 1 1 d . . .
N4 N 0.29725(14) 0.8176(3) 0.0075(2) 0.0233(11) Uani 1 1 d . . .
Cl5 Cl 0.36584(5) 0.81119(13) 0.16016(9) 0.0436(4) Uani 1 1 d . . .
Ga2 Ga 0.19216(2) 0.83506(5) 0.23347(4) 0.03725(18) Uani 1 1 d . . .
Cl6 Cl 0.15162(6) 0.97151(14) 0.21965(14) 0.0661(6) Uani 1 1 d . . .
Cl7 Cl 0.21992(7) 0.82564(18) 0.36464(10) 0.0752(7) Uani 1 1 d . . .
Cl8 Cl 0.15434(6) 0.69760(14) 0.20123(11) 0.0528(5) Uani 1 1 d . . .
Si5 Si 0.24721(5) 0.75738(12) 0.05178(9) 0.0207(3) Uani 1 1 d . . .
Si6 Si 0.32542(6) 0.79441(13) -0.09594(10) 0.0293(4) Uani 1 1 d . . .
Si7 Si 0.26636(6) 0.59322(13) 0.11038(11) 0.0366(4) Uani 1 1 d . . .
Si8 Si 0.18220(6) 0.78480(13) -0.04348(10) 0.0294(4) Uani 1 1 d . . .
C12 C 0.2769(2) 0.9055(4) 0.1552(3) 0.0301(14) Uani 1 1 d . . .
C13 C 0.2833(2) 0.9816(4) 0.2291(4) 0.0424(15) Uani 1 1 d . . .
H13A H 0.2537 1.0156 0.2413 0.064 Uiso 1 1 calc R . .
H13B H 0.3066 1.0327 0.2120 0.064 Uiso 1 1 calc R . .
H13C H 0.2939 0.9458 0.2819 0.064 Uiso 1 1 calc R . .
C14 C 0.3253(2) 0.9139(5) -0.1603(4) 0.0417(17) Uani 1 1 d . . .
H14A H 0.2952 0.9218 -0.1896 0.063 Uiso 1 1 calc R . .
H14B H 0.3501 0.9113 -0.2044 0.063 Uiso 1 1 calc R . .
H14C H 0.3306 0.9720 -0.1211 0.063 Uiso 1 1 calc R . .
C15 C 0.2940(2) 0.6899(4) -0.1516(4) 0.0391(16) Uani 1 1 d . . .
H15A H 0.2947 0.6287 -0.1147 0.059 Uiso 1 1 calc R . .
H15B H 0.3089 0.6753 -0.2079 0.059 Uiso 1 1 calc R . .
H15C H 0.2616 0.7104 -0.1616 0.059 Uiso 1 1 calc R . .
C16 C 0.3867(2) 0.7574(5) -0.0759(4) 0.0480(18) Uani 1 1 d . . .
H16A H 0.4015 0.8079 -0.0376 0.072 Uiso 1 1 calc R . .
H16B H 0.4034 0.7545 -0.1319 0.072 Uiso 1 1 calc R . .
H16C H 0.3876 0.6902 -0.0478 0.072 Uiso 1 1 calc R . .
C17 C 0.2752(2) 0.6071(5) 0.2314(4) 0.0505(17) Uani 1 1 d . . .
H17A H 0.2885 0.5439 0.2550 0.076 Uiso 1 1 calc R . .
H17B H 0.2453 0.6206 0.2598 0.076 Uiso 1 1 calc R . .
H17C H 0.2965 0.6640 0.2427 0.076 Uiso 1 1 calc R . .
C18 C 0.2205(2) 0.4973(5) 0.0839(5) 0.060(2) Uani 1 1 d . . .
H18A H 0.2215 0.4814 0.0212 0.090 Uiso 1 1 calc R . .
H18B H 0.1899 0.5253 0.0988 0.090 Uiso 1 1 calc R . .
H18C H 0.2260 0.4350 0.1179 0.090 Uiso 1 1 calc R . .
C19 C 0.3226(2) 0.5494(5) 0.0617(4) 0.059(2) Uani 1 1 d . . .
H19A H 0.3326 0.4864 0.0908 0.089 Uiso 1 1 calc R . .
H19B H 0.3463 0.6023 0.0700 0.089 Uiso 1 1 calc R . .
H19C H 0.3184 0.5365 -0.0011 0.089 Uiso 1 1 calc R . .
C20 C 0.1997(2) 0.8818(5) -0.1258(4) 0.0479(18) Uani 1 1 d . . .
H20A H 0.1736 0.8957 -0.1652 0.072 Uiso 1 1 calc R . .
H20B H 0.2261 0.8560 -0.1599 0.072 Uiso 1 1 calc R . .
H20C H 0.2088 0.9449 -0.0958 0.072 Uiso 1 1 calc R . .
C21 C 0.1679(2) 0.6622(5) -0.0969(4) 0.0446(17) Uani 1 1 d . . .
H21A H 0.1584 0.6125 -0.0523 0.067 Uiso 1 1 calc R . .
H21B H 0.1953 0.6366 -0.1282 0.067 Uiso 1 1 calc R . .
H21C H 0.1424 0.6725 -0.1386 0.067 Uiso 1 1 calc R . .
C22 C 0.1292(2) 0.8345(5) 0.0106(4) 0.054(2) Uani 1 1 d . . .
H22A H 0.1056 0.8500 -0.0339 0.080 Uiso 1 1 calc R . .
H22B H 0.1368 0.8969 0.0431 0.080 Uiso 1 1 calc R . .
H22C H 0.1170 0.7831 0.0512 0.080 Uiso 1 1 calc R . .
C23A C 0.4978(5) 0.3644(11) 0.5367(9) 0.073(5) Uani 0.605(7) 1 d PD A 1
H23A H 0.5113 0.3150 0.4946 0.088 Uiso 0.605(7) 1 calc PR A 1
H23B H 0.4674 0.3368 0.5560 0.088 Uiso 0.605(7) 1 calc PR A 1
Cl1A Cl 0.53450(19) 0.3721(4) 0.6281(3) 0.088(2) Uani 0.605(7) 1 d PD A 1
Cl2A Cl 0.4884(4) 0.4764(12) 0.4834(9) 0.070(2) Uani 0.605(7) 1 d PD A 1
C23B C 0.5218(7) 0.3770(19) 0.5428(13) 0.073(5) Uani 0.395(7) 1 d PD A 2
H23C H 0.5545 0.3886 0.5604 0.088 Uiso 0.395(7) 1 calc PR A 2
H23D H 0.5217 0.3197 0.5004 0.088 Uiso 0.395(7) 1 calc PR A 2
Cl1B Cl 0.4908(3) 0.3383(4) 0.6358(3) 0.074(3) Uani 0.395(7) 1 d PD A 2
Cl2B Cl 0.5029(7) 0.4827(19) 0.4900(15) 0.070(2) Uani 0.395(7) 1 d PD A 2
C24A C 0.2485(5) 0.2090(9) 0.0673(9) 0.175(7) Uani 0.906(4) 1 d PD B 1
H24A H 0.2176 0.2227 0.0935 0.211 Uiso 0.906(4) 1 calc PR B 1
H24B H 0.2517 0.2568 0.0173 0.211 Uiso 0.906(4) 1 calc PR B 1
Cl3A Cl 0.28816(8) 0.24765(19) 0.14316(19) 0.0777(9) Uani 0.906(4) 1 d PD B 1
Cl4A Cl 0.24517(17) 0.1001(3) 0.0260(3) 0.1425(17) Uani 0.906(4) 1 d PD B 1
C24B C 0.2410(11) 0.162(5) 0.080(7) 0.0777(9) Uani 0.094(4) 1 d PD B 2
H24C H 0.2328 0.1526 0.1423 0.093 Uiso 0.094(4) 1 calc PR B 2
H24D H 0.2220 0.2192 0.0576 0.093 Uiso 0.094(4) 1 calc PR B 2
Cl3B Cl 0.2978(8) 0.200(2) 0.076(2) 0.0777(9) Uani 0.094(4) 1 d PD B 2
Cl4B Cl 0.2245(16) 0.064(3) 0.030(3) 0.1425(17) Uani 0.094(4) 1 d PD B 2

loop_
_atom_site_aniso_label
_atom_site_aniso_U_11
_atom_site_aniso_U_22
_atom_site_aniso_U_33
_atom_site_aniso_U_23
_atom_site_aniso_U_13
_atom_site_aniso_U_12
P1 0.0273(9) 0.0324(10) 0.0213(8) 0.0014(7) -0.0012(7) -0.0084(7)
Cl1 0.0297(9) 0.0691(12) 0.0308(8) -0.0055(8) 0.0075(7) 0.0012(8)
Ga1 0.0270(3) 0.0368(4) 0.0232(3) 0.0056(3) -0.0077(3) -0.0017(3)
Cl2 0.0611(12) 0.0755(14) 0.0228(8) -0.0018(8) 0.0012(8) -0.0075(10)
Cl3 0.0489(10) 0.0482(11) 0.0646(11) 0.0174(10) -0.0169(10) 0.0102(8)
Cl4 0.0318(9) 0.0434(10) 0.0421(9) 0.0073(7) -0.0050(8) -0.0092(7)
Si1 0.0180(8) 0.0233(9) 0.0183(7) 0.0017(7) -0.0011(7) -0.0020(7)
Si2 0.0259(9) 0.0331(11) 0.0207(8) 0.0004(7) -0.0058(7) -0.0032(8)
Si3 0.0318(10) 0.0236(10) 0.0404(10) -0.0047(7) -0.0088(8) 0.0031(8)
Si4 0.0214(9) 0.0442(12) 0.0257(8) -0.0001(8) 0.0053(7) -0.0034(8)
N1 0.018(2) 0.026(3) 0.021(2) 0.001(2) 0.000(2) 0.002(2)
N2 0.019(2) 0.024(3) 0.018(2) 0.0041(19) 0.0004(19) -0.001(2)
C1 0.025(3) 0.034(4) 0.021(3) 0.001(3) 0.002(3) 0.000(3)
C2 0.041(4) 0.042(4) 0.027(3) 0.010(3) -0.002(3) -0.007(3)
C3 0.035(4) 0.064(5) 0.036(4) -0.002(3) -0.011(3) 0.002(3)
C4 0.047(4) 0.044(4) 0.027(3) -0.005(3) -0.013(3) -0.001(3)
C5 0.053(5) 0.044(4) 0.026(3) 0.009(3) -0.009(3) -0.008(3)
C6 0.057(5) 0.047(5) 0.048(4) -0.020(3) -0.013(4) 0.010(3)
C7 0.037(4) 0.040(4) 0.064(4) -0.012(3) -0.013(3) 0.013(3)
C8 0.049(4) 0.030(4) 0.081(5) 0.011(4) -0.021(4) -0.005(3)
C9 0.036(4) 0.077(6) 0.048(4) -0.005(4) 0.003(3) 0.030(4)
C10 0.045(4) 0.068(5) 0.035(4) -0.006(3) 0.008(3) 0.002(4)
C11 0.063(5) 0.064(5) 0.047(4) -0.006(4) 0.017(4) -0.026(4)
P2 0.0301(9) 0.0327(10) 0.0233(8) -0.0001(7) -0.0027(7) -0.0105(7)
N3 0.023(3) 0.022(3) 0.026(3) 0.002(2) -0.003(2) 0.002(2)
N4 0.024(3) 0.027(3) 0.019(2) -0.0029(19) -0.002(2) -0.002(2)
Cl5 0.0288(9) 0.0682(12) 0.0338(8) 0.0046(8) -0.0094(7) 0.0002(8)
Ga2 0.0287(4) 0.0549(5) 0.0281(3) -0.0036(4) 0.0065(4) 0.0055(3)
Cl6 0.0437(11) 0.0665(13) 0.0882(14) -0.0330(12) -0.0092(11) 0.0242(9)
Cl7 0.0635(14) 0.136(2) 0.0258(9) 0.0049(10) 0.0028(9) -0.0033(13)
Cl8 0.0413(10) 0.0575(12) 0.0597(11) 0.0071(8) 0.0128(8) -0.0066(8)
Si5 0.0186(8) 0.0232(9) 0.0203(7) 0.0000(7) 0.0009(7) 0.0004(7)
Si6 0.0253(10) 0.0394(11) 0.0233(8) -0.0039(7) 0.0044(8) -0.0078(8)
Si7 0.0363(11) 0.0250(11) 0.0485(11) 0.0079(8) -0.0014(9) 0.0024(8)
Si8 0.0237(9) 0.0364(11) 0.0281(8) 0.0024(8) -0.0050(8) -0.0038(8)
C12 0.035(4) 0.029(4) 0.026(3) 0.003(3) -0.006(3) 0.009(3)
C13 0.050(4) 0.042(4) 0.035(3) -0.014(3) 0.000(4) 0.001(3)
C14 0.043(4) 0.054(5) 0.028(3) 0.005(3) 0.007(3) -0.018(3)
C15 0.041(4) 0.042(4) 0.034(3) -0.010(3) 0.010(3) -0.009(3)
C16 0.032(4) 0.067(5) 0.045(4) -0.005(3) 0.012(3) 0.000(4)
C17 0.057(4) 0.046(4) 0.049(4) 0.027(4) -0.001(4) 0.004(3)
C18 0.057(5) 0.028(4) 0.095(6) 0.007(4) -0.005(5) -0.005(3)
C19 0.065(5) 0.039(5) 0.074(5) 0.002(4) 0.002(4) 0.021(4)
C20 0.044(4) 0.053(5) 0.047(4) 0.023(3) -0.018(3) 0.002(3)
C21 0.031(4) 0.063(5) 0.040(4) -0.008(3) -0.003(3) -0.011(3)
C22 0.033(4) 0.079(6) 0.049(4) -0.007(4) -0.014(3) 0.007(4)
C23A 0.074(14) 0.066(8) 0.080(7) 0.004(6) -0.025(9) 0.010(10)
Cl1A 0.088(4) 0.112(4) 0.065(2) -0.020(2) -0.034(2) 0.031(3)
Cl2A 0.073(7) 0.051(2) 0.086(3) 0.012(2) -0.004(4) -0.002(5)
C23B 0.074(14) 0.066(8) 0.080(7) 0.004(6) -0.025(9) 0.010(10)
Cl1B 0.116(8) 0.058(4) 0.048(3) 0.008(2) 0.010(3) 0.013(4)
Cl2B 0.073(7) 0.051(2) 0.086(3) 0.012(2) -0.004(4) -0.002(5)
C24A 0.26(2) 0.114(13) 0.148(13) 0.042(10) -0.108(13) -0.012(12)
Cl3A 0.0643(15) 0.0728(18) 0.096(2) 0.0254(16) -0.0108(14) -0.0080(13)
Cl4A 0.225(5) 0.048(3) 0.154(3) 0.013(2) -0.111(3) 0.002(2)
C24B 0.0643(15) 0.0728(18) 0.096(2) 0.0254(16) -0.0108(14) -0.0080(13)
Cl3B 0.0643(15) 0.0728(18) 0.096(2) 0.0254(16) -0.0108(14) -0.0080(13)
Cl4B 0.225(5) 0.048(3) 0.154(3) 0.013(2) -0.111(3) 0.002(2)

loop_
_atom_type_symbol
_atom_type_description
_atom_type_scat_dispersion_real
_atom_type_scat_dispersion_imag
_atom_type_scat_source
C C 0.0033 0.0016 'International Tables Vol C Tables 4.2.6.8 and 6.1.1.4'
H H 0.0000 0.0000 'International Tables Vol C Tables 4.2.6.8 and 6.1.1.4'
N N 0.0061 0.0033 'International Tables Vol C Tables 4.2.6.8 and 6.1.1.4'
Si Si 0.0817 0.0704 'International Tables Vol C Tables 4.2.6.8 and 6.1.1.4'
P P 0.1023 0.0942 'International Tables Vol C Tables 4.2.6.8 and 6.1.1.4'
Cl Cl 0.1484 0.1585 'International Tables Vol C Tables 4.2.6.8 and 6.1.1.4'
Ga Ga 0.2307 1.6083 'International Tables Vol C Tables 4.2.6.8 and 6.1.1.4'

loop_
_geom_angle_atom_site_label_1
_geom_angle_atom_site_label_2
_geom_angle_atom_site_label_3
_geom_angle
N2 P1 C1 95.2(2)
N2 P1 Cl1 105.09(16)
C1 P1 Cl1 89.67(17)
N1 Ga1 Cl3 108.67(13)
N1 Ga1 Cl2 109.38(13)
Cl3 Ga1 Cl2 110.49(8)
N1 Ga1 Cl4 104.41(13)
Cl3 Ga1 Cl4 113.83(7)
Cl2 Ga1 Cl4 109.83(7)
N2 Si1 N1 94.93(19)
N2 Si1 Si3 110.43(15)
N1 Si1 Si3 106.42(14)
N2 Si1 Si4 111.28(15)
N1 Si1 Si4 107.39(15)
Si3 Si1 Si4 122.58(8)
N2 Si2 C4 109.1(2)
N2 Si2 C3 108.8(2)
C4 Si2 C3 107.2(3)
N2 Si2 C5 108.1(2)
C4 Si2 C5 113.2(3)
C3 Si2 C5 110.3(3)
C8 Si3 C6 110.0(3)
C8 Si3 C7 108.3(3)
C6 Si3 C7 107.1(3)
C8 Si3 Si1 111.8(2)
C6 Si3 Si1 110.8(2)
C7 Si3 Si1 108.6(2)
C10 Si4 C9 106.4(3)
C10 Si4 C11 109.2(3)
C9 Si4 C11 110.0(3)
C10 Si4 Si1 111.3(2)
C9 Si4 Si1 110.5(2)
C11 Si4 Si1 109.4(2)
C1 N1 Si1 114.8(4)
C1 N1 Ga1 122.8(4)
Si1 N1 Ga1 122.3(2)
P1 N2 Si1 116.3(2)
P1 N2 Si2 115.6(2)
Si1 N2 Si2 127.9(2)
N1 C1 C2 125.2(5)
N1 C1 P1 117.7(4)
C2 C1 P1 117.1(4)
C1 C2 H2A 109.5
C1 C2 H2B 109.5
H2A C2 H2B 109.5
C1 C2 H2C 109.5
H2A C2 H2C 109.5
H2B C2 H2C 109.5
Si2 C3 H3A 109.5
Si2 C3 H3B 109.5
H3A C3 H3B 109.5
Si2 C3 H3C 109.5
H3A C3 H3C 109.5
H3B C3 H3C 109.5
Si2 C4 H4A 109.5
Si2 C4 H4B 109.5
H4A C4 H4B 109.5
Si2 C4 H4C 109.5
H4A C4 H4C 109.5
H4B C4 H4C 109.5
Si2 C5 H5A 109.5
Si2 C5 H5B 109.5
H5A C5 H5B 109.5
Si2 C5 H5C 109.5
H5A C5 H5C 109.5
H5B C5 H5C 109.5
Si3 C6 H6A 109.5
Si3 C6 H6B 109.5
H6A C6 H6B 109.5
Si3 C6 H6C 109.5
H6A C6 H6C 109.5
H6B C6 H6C 109.5
Si3 C7 H7A 109.5
Si3 C7 H7B 109.5
H7A C7 H7B 109.5
Si3 C7 H7C 109.5
H7A C7 H7C 109.5
H7B C7 H7C 109.5
Si3 C8 H8A 109.5
Si3 C8 H8B 109.5
H8A C8 H8B 109.5
Si3 C8 H8C 109.5
H8A C8 H8C 109.5
H8B C8 H8C 109.5
Si4 C9 H9A 109.5
Si4 C9 H9B 109.5
H9A C9 H9B 109.5
Si4 C9 H9C 109.5
H9A C9 H9C 109.5
H9B C9 H9C 109.5
Si4 C10 H10A 109.5
Si4 C10 H10B 109.5
H10A C10 H10B 109.5
Si4 C10 H10C 109.5
H10A C10 H10C 109.5
H10B C10 H10C 109.5
Si4 C11 H11A 109.5
Si4 C11 H11B 109.5
H11A C11 H11B 109.5
Si4 C11 H11C 109.5
H11A C11 H11C 109.5
H11B C11 H11C 109.5
N4 P2 C12 95.0(2)
N4 P2 Cl5 106.07(17)
C12 P2 Cl5 90.34(18)
C12 N3 Si5 114.5(4)
C12 N3 Ga2 122.3(4)
Si5 N3 Ga2 123.0(2)
P2 N4 Si5 116.2(2)
P2 N4 Si6 115.1(2)
Si5 N4 Si6 128.6(2)
N3 Ga2 Cl6 107.02(14)
N3 Ga2 Cl7 110.44(14)
Cl6 Ga2 Cl7 109.87(9)
N3 Ga2 Cl8 105.37(14)
Cl6 Ga2 Cl8 113.52(7)
Cl7 Ga2 Cl8 110.46(8)
N4 Si5 N3 94.8(2)
N4 Si5 Si7 110.82(16)
N3 Si5 Si7 105.59(15)
N4 Si5 Si8 109.58(15)
N3 Si5 Si8 109.61(15)
Si7 Si5 Si8 122.75(8)
N4 Si6 C15 107.9(2)
N4 Si6 C14 108.8(2)
C15 Si6 C14 112.5(3)
N4 Si6 C16 109.2(2)
C15 Si6 C16 110.3(3)
C14 Si6 C16 108.1(3)
C18 Si7 C19 108.6(3)
C18 Si7 C17 112.0(3)
C19 Si7 C17 107.6(3)
C18 Si7 Si5 111.2(2)
C19 Si7 Si5 109.1(2)
C17 Si7 Si5 108.2(2)
C21 Si8 C22 108.6(3)
C21 Si8 C20 110.9(3)
C22 Si8 C20 106.5(3)
C21 Si8 Si5 108.1(2)
C22 Si8 Si5 115.2(2)
C20 Si8 Si5 107.5(2)
N3 C12 C13 125.8(5)
N3 C12 P2 118.1(4)
C13 C12 P2 116.1(4)
C12 C13 H13A 109.5
C12 C13 H13B 109.5
H13A C13 H13B 109.5
C12 C13 H13C 109.5
H13A C13 H13C 109.5
H13B C13 H13C 109.5
Si6 C14 H14A 109.5
Si6 C14 H14B 109.5
H14A C14 H14B 109.5
Si6 C14 H14C 109.5
H14A C14 H14C 109.5
H14B C14 H14C 109.5
Si6 C15 H15A 109.5
Si6 C15 H15B 109.5
H15A C15 H15B 109.5
Si6 C15 H15C 109.5
H15A C15 H15C 109.5
H15B C15 H15C 109.5
Si6 C16 H16A 109.5
Si6 C16 H16B 109.5
H16A C16 H16B 109.5
Si6 C16 H16C 109.5
H16A C16 H16C 109.5
H16B C16 H16C 109.5
Si7 C17 H17A 109.5
Si7 C17 H17B 109.5
H17A C17 H17B 109.5
Si7 C17 H17C 109.5
H17A C17 H17C 109.5
H17B C17 H17C 109.5
Si7 C18 H18A 109.5
Si7 C18 H18B 109.5
H18A C18 H18B 109.5
Si7 C18 H18C 109.5
H18A C18 H18C 109.5
H18B C18 H18C 109.5
Si7 C19 H19A 109.5
Si7 C19 H19B 109.5
H19A C19 H19B 109.5
Si7 C19 H19C 109.5
H19A C19 H19C 109.5
H19B C19 H19C 109.5
Si8 C20 H20A 109.5
Si8 C20 H20B 109.5
H20A C20 H20B 109.5
Si8 C20 H20C 109.5
H20A C20 H20C 109.5
H20B C20 H20C 109.5
Si8 C21 H21A 109.5
Si8 C21 H21B 109.5
H21A C21 H21B 109.5
Si8 C21 H21C 109.5
H21A C21 H21C 109.5
H21B C21 H21C 109.5
Si8 C22 H22A 109.5
Si8 C22 H22B 109.5
H22A C22 H22B 109.5
Si8 C22 H22C 109.5
H22A C22 H22C 109.5
H22B C22 H22C 109.5
Cl2A C23A Cl1A 115.3(8)
Cl2A C23A H23A 108.5
Cl1A C23A H23A 108.5
Cl2A C23A H23B 108.5
Cl1A C23A H23B 108.5
H23A C23A H23B 107.5
Cl2B C23B Cl1B 117.3(11)
Cl2B C23B H23C 108.0
Cl1B C23B H23C 108.0
Cl2B C23B H23D 108.0
Cl1B C23B H23D 108.0
H23C C23B H23D 107.2
Cl4A C24A Cl3A 125.9(8)
Cl4A C24A H24A 105.8
Cl3A C24A H24A 105.8
Cl4A C24A H24B 105.8
Cl3A C24A H24B 105.8
H24A C24A H24B 106.2
Cl4B C24B Cl3B 121.1(18)
Cl4B C24B H24C 107.0
Cl3B C24B H24C 107.0
Cl4B C24B H24D 107.0
Cl3B C24B H24D 107.0
H24C C24B H24D 106.8

loop_
_geom_bond_atom_site_label_1
_geom_bond_atom_site_label_2
_geom_bond_distance
P1 N2 1.664(4)
P1 C1 1.862(5)
P1 Cl1 2.147(2)
Ga1 N1 1.971(4)
Ga1 Cl3 2.1501(16)
Ga1 Cl2 2.1594(17)
Ga1 Cl4 2.1642(16)
Si1 N2 1.776(4)
Si1 N1 1.843(4)
Si1 Si3 2.391(2)
Si1 Si4 2.404(2)
Si2 N2 1.792(4)
Si2 C4 1.856(5)
Si2 C3 1.856(6)
Si2 C5 1.868(5)
Si3 C8 1.852(6)
Si3 C6 1.858(6)
Si3 C7 1.870(6)
Si4 C10 1.861(6)
Si4 C9 1.863(6)
Si4 C11 1.863(6)
N1 C1 1.284(6)
C1 C2 1.498(7)
C2 H2A 0.9800
C2 H2B 0.9800
C2 H2C 0.9800
C3 H3A 0.9800
C3 H3B 0.9800
C3 H3C 0.9800
C4 H4A 0.9800
C4 H4B 0.9800
C4 H4C 0.9800
C5 H5A 0.9800
C5 H5B 0.9800
C5 H5C 0.9800
C6 H6A 0.9800
C6 H6B 0.9800
C6 H6C 0.9800
C7 H7A 0.9800
C7 H7B 0.9800
C7 H7C 0.9800
C8 H8A 0.9800
C8 H8B 0.9800
C8 H8C 0.9800
C9 H9A 0.9800
C9 H9B 0.9800
C9 H9C 0.9800
C10 H10A 0.9800
C10 H10B 0.9800
C10 H10C 0.9800
C11 H11A 0.9800
C11 H11B 0.9800
C11 H11C 0.9800
P2 N4 1.662(4)
P2 C12 1.854(6)
P2 Cl5 2.140(2)
N3 C12 1.280(7)
N3 Si5 1.840(4)
N3 Ga2 1.970(4)
N4 Si5 1.774(4)
N4 Si6 1.799(4)
Ga2 Cl6 2.1443(18)
Ga2 Cl7 2.1570(18)
Ga2 Cl8 2.1602(19)
Si5 Si7 2.393(2)
Si5 Si8 2.394(2)
Si6 C15 1.847(6)
Si6 C14 1.848(6)
Si6 C16 1.852(6)
Si7 C18 1.865(6)
Si7 C19 1.870(6)
Si7 C17 1.871(6)
Si8 C21 1.847(6)
Si8 C22 1.852(6)
Si8 C20 1.856(6)
C12 C13 1.517(7)
C13 H13A 0.9800
C13 H13B 0.9800
C13 H13C 0.9800
C14 H14A 0.9800
C14 H14B 0.9800
C14 H14C 0.9800
C15 H15A 0.9800
C15 H15B 0.9800
C15 H15C 0.9800
C16 H16A 0.9800
C16 H16B 0.9800
C16 H16C 0.9800
C17 H17A 0.9800
C17 H17B 0.9800
C17 H17C 0.9800
C18 H18A 0.9800
C18 H18B 0.9800
C18 H18C 0.9800
C19 H19A 0.9800
C19 H19B 0.9800
C19 H19C 0.9800
C20 H20A 0.9800
C20 H20B 0.9800
C20 H20C 0.9800
C21 H21A 0.9800
C21 H21B 0.9800
C21 H21C 0.9800
C22 H22A 0.9800
C22 H22B 0.9800
C22 H22C 0.9800
C23A Cl2A 1.699(9)
C23A Cl1A 1.751(11)
C23A H23A 0.9900
C23A H23B 0.9900
C23B Cl2B 1.693(10)
C23B Cl1B 1.750(12)
C23B H23C 0.9900
C23B H23D 0.9900
C24A Cl4A 1.563(12)
C24A Cl3A 1.702(12)
C24A H24A 0.9900
C24A H24B 0.9900
C24B Cl4B 1.564(15)
C24B Cl3B 1.709(16)
C24B H24C 0.9900
C24B H24D 0.9900

loop_
_geom_torsion_atom_site_label_1
_geom_torsion_atom_site_label_2
_geom_torsion_atom_site_label_3
_geom_torsion_atom_site_label_4
_geom_torsion
N2 Si1 Si3 C8 -140.1(3)
N1 Si1 Si3 C8 118.0(3)
Si4 Si1 Si3 C8 -5.9(2)
N2 Si1 Si3 C6 96.8(3)
N1 Si1 Si3 C6 -5.1(3)
Si4 Si1 Si3 C6 -129.0(2)
N2 Si1 Si3 C7 -20.6(3)
N1 Si1 Si3 C7 -122.5(3)
Si4 Si1 Si3 C7 113.6(2)
N2 Si1 Si4 C10 12.7(3)
N1 Si1 Si4 C10 115.4(3)
Si3 Si1 Si4 C10 -121.2(2)
N2 Si1 Si4 C9 -105.3(3)
N1 Si1 Si4 C9 -2.6(3)
Si3 Si1 Si4 C9 120.8(3)
N2 Si1 Si4 C11 133.4(3)
N1 Si1 Si4 C11 -123.9(3)
Si3 Si1 Si4 C11 -0.4(2)
N2 Si1 N1 C1 -4.1(4)
Si3 Si1 N1 C1 108.9(4)
Si4 Si1 N1 C1 -118.3(4)
N2 Si1 N1 Ga1 179.8(2)
Si3 Si1 N1 Ga1 -67.2(2)
Si4 Si1 N1 Ga1 65.7(3)
Cl3 Ga1 N1 C1 64.6(4)
Cl2 Ga1 N1 C1 -56.1(4)
Cl4 Ga1 N1 C1 -173.6(4)
Cl3 Ga1 N1 Si1 -119.7(2)
Cl2 Ga1 N1 Si1 119.6(2)
Cl4 Ga1 N1 Si1 2.1(3)
C1 P1 N2 Si1 -10.1(3)
Cl1 P1 N2 Si1 81.0(2)
C1 P1 N2 Si2 173.5(3)
Cl1 P1 N2 Si2 -95.4(2)
N1 Si1 N2 P1 9.5(3)
Si3 Si1 N2 P1 -100.1(2)
Si4 Si1 N2 P1 120.3(2)
N1 Si1 N2 Si2 -174.7(3)
Si3 Si1 N2 Si2 75.8(3)
Si4 Si1 N2 Si2 -63.8(3)
C4 Si2 N2 P1 -64.2(3)
C3 Si2 N2 P1 52.5(3)
C5 Si2 N2 P1 172.3(3)
C4 Si2 N2 Si1 119.9(3)
C3 Si2 N2 Si1 -123.4(3)
C5 Si2 N2 Si1 -3.6(4)
Si1 N1 C1 C2 178.3(4)
Ga1 N1 C1 C2 -5.6(8)
Si1 N1 C1 P1 -1.9(5)
Ga1 N1 C1 P1 174.1(2)
N2 P1 C1 N1 7.4(5)
Cl1 P1 C1 N1 -97.7(4)
N2 P1 C1 C2 -172.8(4)
Cl1 P1 C1 C2 82.0(4)
C12 P2 N4 Si5 -11.8(3)
Cl5 P2 N4 Si5 80.0(3)
C12 P2 N4 Si6 172.6(3)
Cl5 P2 N4 Si6 -95.6(2)
C12 N3 Ga2 Cl6 70.8(4)
Si5 N3 Ga2 Cl6 -112.6(2)
C12 N3 Ga2 Cl7 -48.7(5)
Si5 N3 Ga2 Cl7 127.9(2)
C12 N3 Ga2 Cl8 -168.0(4)
Si5 N3 Ga2 Cl8 8.6(3)
P2 N4 Si5 N3 11.9(3)
Si6 N4 Si5 N3 -173.1(3)
P2 N4 Si5 Si7 -96.8(2)
Si6 N4 Si5 Si7 78.2(3)
P2 N4 Si5 Si8 124.6(2)
Si6 N4 Si5 Si8 -60.4(3)
C12 N3 Si5 N4 -6.5(4)
Ga2 N3 Si5 N4 176.6(3)
C12 N3 Si5 Si7 106.7(4)
Ga2 N3 Si5 Si7 -70.2(3)
C12 N3 Si5 Si8 -119.3(4)
Ga2 N3 Si5 Si8 63.9(3)
P2 N4 Si6 C15 173.3(3)
Si5 N4 Si6 C15 -1.7(4)
P2 N4 Si6 C14 -64.4(3)
Si5 N4 Si6 C14 120.6(3)
P2 N4 Si6 C16 53.4(4)
Si5 N4 Si6 C16 -121.6(3)
N4 Si5 Si7 C18 -139.4(3)
N3 Si5 Si7 C18 119.1(3)
Si8 Si5 Si7 C18 -7.3(3)
N4 Si5 Si7 C19 -19.7(3)
N3 Si5 Si7 C19 -121.1(3)
Si8 Si5 Si7 C19 112.5(2)
N4 Si5 Si7 C17 97.1(3)
N3 Si5 Si7 C17 -4.3(3)
Si8 Si5 Si7 C17 -130.7(2)
N4 Si5 Si8 C21 109.2(3)
N3 Si5 Si8 C21 -148.0(3)
Si7 Si5 Si8 C21 -23.4(2)
N4 Si5 Si8 C22 -129.1(3)
N3 Si5 Si8 C22 -26.4(3)
Si7 Si5 Si8 C22 98.3(3)
N4 Si5 Si8 C20 -10.6(3)
N3 Si5 Si8 C20 92.1(3)
Si7 Si5 Si8 C20 -143.2(2)
Si5 N3 C12 C13 -177.5(4)
Ga2 N3 C12 C13 -0.7(8)
Si5 N3 C12 P2 -0.3(5)
Ga2 N3 C12 P2 176.6(2)
N4 P2 C12 N3 7.4(5)
Cl5 P2 C12 N3 -98.8(4)
N4 P2 C12 C13 -175.1(4)
Cl5 P2 C12 C13 78.7(4)
